data_1504442
loop_
_publ_author_name
'Nikiforov, Maxim P.'
'Zerweck, Ulrich'
'Milde, Peter'
'Loppacher, Christian'
'Park, Tae-Hong'
'Uyeda, H. Tetsuo'
'Therien, Michael J.'
'Eng, Lukas'
'Bonnell, Dawn'

_publ_section_title
;
 The effect of molecular orientation on the potential of porphyrin-metal
 contacts.
;
_journal_issue 1
_journal_name_full 'Nano letters'
_journal_page_first 110
_journal_page_last 113
_journal_paper_doi 10.1021/nl072175d
_journal_volume 8
_journal_year 2008
_chemical_formula_sum 'C56 H70 N4 O4'
_chemical_formula_weight 863.16
_space_group_IT_number 14
_symmetry_cell_setting monoclinic
_symmetry_Int_Tables_number 14
_symmetry_space_group_name_Hall '-P 2ybc'
_symmetry_space_group_name_H-M 'P 1 21/c 1'
_atom_sites_solution_hydrogens geom
_atom_sites_solution_primary direct
_atom_sites_solution_secondary difmap
_audit_creation_method SHELXL
_cell_angle_alpha 90.00
_cell_angle_beta 102.5840(10)
_cell_angle_gamma 90.00
_cell_formula_units_Z 4
_cell_length_a 11.6721(2)
_cell_length_b 19.9150(5)
_cell_length_c 21.9484(4)
_cell_measurement_temperature 200(2)
_cell_volume 4979.34(18)
_computing_structure_refinement 'SHELXL-93 (Sheldrick, 1993)'
_computing_structure_solution 'SIR92 (Altomare, 1993)'
_diffrn_ambient_temperature 200(2)
_diffrn_measurement_device 'image plate area detector'
_diffrn_measurement_device_type 'Rigaku R-AXIS IIc'
_diffrn_measurement_method 'phi oscillations'
_diffrn_radiation_monochromator graphite
_diffrn_radiation_source 'rotating anode'
_diffrn_radiation_type MoK\a
_diffrn_radiation_wavelength 0.71069
_diffrn_reflns_av_R_equivalents 0.0487
_diffrn_reflns_av_sigmaI/netI 0.0294
_diffrn_reflns_limit_h_max 14
_diffrn_reflns_limit_h_min -14
_diffrn_reflns_limit_k_max 23
_diffrn_reflns_limit_k_min -23
_diffrn_reflns_limit_l_max 26
_diffrn_reflns_limit_l_min -25
_diffrn_reflns_number 33367
_diffrn_reflns_theta_max 25.35
_diffrn_reflns_theta_min 2.53
_exptl_absorpt_coefficient_mu 0.072
_exptl_absorpt_correction_type none
_exptl_crystal_density_diffrn 1.151
_exptl_crystal_F_000 1864
_exptl_crystal_size_max 0.22
_exptl_crystal_size_mid 0.20
_exptl_crystal_size_min 0.18
_refine_diff_density_max 0.498
_refine_diff_density_min -0.304
_refine_diff_density_rms 0.042
_refine_ls_extinction_method none
_refine_ls_goodness_of_fit_all 1.123
_refine_ls_goodness_of_fit_obs 1.150
_refine_ls_matrix_type full
_refine_ls_number_parameters 597
_refine_ls_number_reflns 8946
_refine_ls_number_restraints 0
_refine_ls_restrained_S_all 1.123
_refine_ls_restrained_S_obs 1.150
_refine_ls_R_factor_all 0.0852
_refine_ls_R_factor_obs 0.0738
_refine_ls_shift/esd_max -0.001
_refine_ls_shift/esd_mean 0.000
_refine_ls_structure_factor_coef Fsqd
_refine_ls_weighting_details 'w=1/[\s^2^(Fo^2^)+(0.0611P)^2^+4.0276P] where P=(Fo^2^+2Fc^2^)/3'
_refine_ls_weighting_scheme calc
_refine_ls_wR_factor_all 0.1760
_refine_ls_wR_factor_obs 0.1681
_reflns_number_observed 7844
_reflns_number_total 8946
_reflns_observed_criterion >2sigma(I)
_cod_data_source_file nl072175dsi20071205_035005.cif
_cod_data_source_block shelxl
_cod_depositor_comments
;
The following automatic conversions were performed:

'_refine_ls_weighting_scheme' value 'calc
w=1/[\s^2^(Fo^2^)+(0.0611P)^2^+4.0276P] where P=(Fo^2^+2Fc^2^)/3' was
changed to 'calc'. New tag '_refine_ls_weighting_details' was
created. The value of the new tag was set to
'w=1/[\s^2^(Fo^2^)+(0.0611P)^2^+4.0276P] where P=(Fo^2^+2Fc^2^)/3'.

Automatic conversion script
Id: cif_fix_values 3143 2015-03-26 13:38:13Z robertas 
;
_cod_original_cell_volume 4979.3(2)
_cod_original_sg_symbol_H-M 'P 21/c     '
_cod_database_code 1504442

loop_
_symmetry_equiv_pos_as_xyz
'x, y, z'
'-x, y+1/2, -z+1/2'
'-x, -y, -z'
'x, -y-1/2, z-1/2'

loop_
_atom_site_aniso_label
_atom_site_aniso_U_11
_atom_site_aniso_U_22
_atom_site_aniso_U_33
_atom_site_aniso_U_23
_atom_site_aniso_U_13
_atom_site_aniso_U_12
C1 0.0345(12) 0.0323(12) 0.0334(12) 0.0009(9) 0.0113(10) 0.0002(9)
C2 0.0343(12) 0.0364(12) 0.0319(12) -0.0012(10) 0.0110(10) -0.0013(10)
C3 0.0315(12) 0.0391(13) 0.0354(12) -0.0019(10) 0.0117(10) -0.0014(10)
C4 0.0309(12) 0.057(2) 0.0396(14) -0.0004(12) 0.0105(10) -0.0024(11)
C5 0.0297(12) 0.061(2) 0.0372(13) -0.0033(12) 0.0045(10) 0.0007(11)
C6 0.0330(12) 0.0441(14) 0.0350(12) -0.0013(11) 0.0064(10) 0.0032(10)
C7 0.0366(13) 0.0498(15) 0.0346(13) 0.0031(11) 0.0052(10) 0.0065(11)
C8 0.0404(13) 0.0380(13) 0.0308(12) 0.0007(10) 0.0081(10) 0.0042(10)
C9 0.0462(14) 0.0439(14) 0.0314(12) 0.0043(11) 0.0064(11) 0.0050(11)
C10 0.0497(15) 0.0373(13) 0.0318(12) 0.0014(10) 0.0126(11) -0.0010(11)
C11 0.0423(13) 0.0315(12) 0.0284(11) -0.0023(9) 0.0109(10) -0.0022(10)
C12 0.0390(13) 0.0301(12) 0.0317(12) -0.0045(9) 0.0132(10) -0.0030(10)
C13 0.0346(12) 0.0345(12) 0.0334(12) -0.0019(10) 0.0140(10) -0.0020(10)
C14 0.0319(12) 0.0451(14) 0.0414(13) -0.0009(11) 0.0134(10) -0.0043(10)
C15 0.0288(12) 0.052(2) 0.0415(14) 0.0023(12) 0.0098(10) 0.0006(11)
C16 0.0315(12) 0.0413(13) 0.0361(12) 0.0006(10) 0.0097(10) 0.0006(10)
C17 0.0321(12) 0.0421(13) 0.0345(12) 0.0025(10) 0.0072(10) 0.0012(10)
C18 0.0341(12) 0.0348(12) 0.0329(12) 0.0023(10) 0.0090(10) 0.0030(10)
C19 0.0385(13) 0.0405(13) 0.0323(12) 0.0046(10) 0.0067(10) 0.0029(10)
C20 0.0398(13) 0.0391(13) 0.0334(12) 0.0053(10) 0.0127(10) 0.0010(10)
C21 0.0327(12) 0.0410(13) 0.0342(12) 0.0003(10) 0.0102(10) -0.0038(10)
C22 0.0405(13) 0.0427(14) 0.0391(13) -0.0031(11) 0.0152(11) -0.0049(11)
C23 0.050(2) 0.0455(15) 0.0461(15) 0.0027(12) 0.0169(12) -0.0087(12)
C24 0.047(2) 0.064(2) 0.045(2) 0.0033(13) 0.0203(13) -0.0103(13)
C25 0.0388(14) 0.061(2) 0.0432(14) -0.0033(13) 0.0175(12) -0.0018(12)
C26 0.0348(12) 0.0432(14) 0.0359(13) -0.0013(11) 0.0080(10) -0.0004(10)
C27 0.055(2) 0.045(2) 0.061(2) 0.0007(13) 0.0125(14) 0.0002(13)
C28 0.060(2) 0.046(2) 0.061(2) 0.0002(14) -0.0009(15) 0.0002(14)
C29 0.057(2) 0.045(2) 0.068(2) 0.0066(14) -0.0040(15) -0.0085(13)
C30 0.058(2) 0.061(2) 0.134(4) -0.008(2) 0.030(2) -0.005(2)
C31 0.070(2) 0.061(2) 0.077(2) -0.020(2) 0.022(2) -0.014(2)
C32 0.146(4) 0.078(3) 0.104(3) 0.017(2) -0.053(3) -0.036(3)
C33 0.066(2) 0.0386(15) 0.059(2) -0.0026(13) 0.0203(15) -0.0003(13)
C34 0.056(2) 0.044(2) 0.057(2) -0.0061(13) 0.0134(14) 0.0070(13)
C35 0.081(2) 0.065(2) 0.054(2) -0.015(2) 0.011(2) 0.022(2)
C36 0.067(3) 0.240(7) 0.100(3) -0.090(4) -0.003(2) 0.028(3)
C37 0.082(2) 0.085(3) 0.067(2) -0.023(2) 0.026(2) 0.006(2)
C38 0.321(9) 0.084(3) 0.062(3) 0.018(2) 0.064(4) 0.080(4)
C39 0.0394(13) 0.0391(13) 0.0310(12) -0.0026(10) 0.0130(10) -0.0045(10)
C40 0.0440(14) 0.0351(13) 0.0345(12) -0.0015(10) 0.0134(11) -0.0031(10)
C41 0.053(2) 0.0433(15) 0.0452(14) -0.0008(12) 0.0265(12) -0.0011(12)
C42 0.062(2) 0.044(2) 0.058(2) 0.0031(13) 0.0333(15) -0.0072(13)
C43 0.062(2) 0.0369(14) 0.058(2) -0.0003(12) 0.0292(14) -0.0070(12)
C44 0.053(2) 0.0381(14) 0.0426(14) -0.0058(11) 0.0228(12) -0.0033(11)
C45 0.0415(13) 0.0432(14) 0.0368(13) -0.0023(11) 0.0141(11) 0.0043(11)
C46 0.052(2) 0.043(2) 0.061(2) -0.0061(13) 0.0255(14) -0.0009(12)
C47 0.054(2) 0.0395(14) 0.058(2) -0.0004(12) 0.0227(14) 0.0053(12)
C48 0.109(3) 0.042(2) 0.119(3) -0.016(2) 0.057(3) -0.003(2)
C49 0.155(4) 0.063(2) 0.065(2) -0.004(2) 0.049(3) 0.027(2)
C50 0.058(2) 0.078(3) 0.134(4) -0.009(2) 0.013(2) 0.022(2)
C51 0.069(2) 0.0370(15) 0.066(2) -0.0097(13) 0.031(2) -0.0037(13)
C52 0.061(2) 0.044(2) 0.060(2) -0.0071(13) 0.0181(15) 0.0042(13)
C53 0.096(3) 0.060(2) 0.048(2) -0.0082(15) 0.017(2) 0.014(2)
C54 0.115(4) 0.176(6) 0.118(4) -0.033(4) -0.033(3) 0.010(4)
C55 0.148(5) 0.127(4) 0.087(3) -0.021(3) 0.058(3) 0.021(3)
C56 0.293(8) 0.070(3) 0.065(3) 0.014(2) 0.071(4) 0.045(4)
N1 0.0316(10) 0.0367(11) 0.0329(10) 0.0018(8) 0.0103(8) 0.0003(8)
N2 0.0317(11) 0.0415(11) 0.0333(10) 0.0024(9) 0.0088(9) 0.0004(9)
N3 0.0338(10) 0.0357(11) 0.0308(10) -0.0001(8) 0.0087(8) 0.0005(8)
N4 0.0323(10) 0.0375(11) 0.0333(10) 0.0020(8) 0.0115(8) -0.0004(8)
O1 0.0560(11) 0.0342(9) 0.0486(10) -0.0050(8) 0.0285(9) -0.0016(8)
O2 0.0759(14) 0.0361(10) 0.0685(13) -0.0131(9) 0.0458(11) -0.0100(9)
O3 0.0432(10) 0.0444(10) 0.0505(11) -0.0026(8) 0.0093(8) 0.0046(8)
O4 0.0566(11) 0.0378(10) 0.0547(11) -0.0051(8) 0.0273(9) -0.0024(8)

loop_
_atom_site_label
_atom_site_type_symbol
_atom_site_fract_x
_atom_site_fract_y
_atom_site_fract_z
_atom_site_U_iso_or_equiv
_atom_site_thermal_displace_type
_atom_site_occupancy
_atom_site_calc_flag
_atom_site_refinement_flags
C1 C 1.2996(2) 0.30463(11) 0.65201(11) 0.0328(5) Uani 1 d .
C2 C 1.4221(2) 0.30403(12) 0.67461(11) 0.0337(5) Uani 1 d .
C3 C 1.4775(2) 0.27437(12) 0.73075(11) 0.0347(5) Uani 1 d .
C4 C 1.6001(2) 0.27149(14) 0.75767(12) 0.0422(6) Uani 1 d .
H4 H 1.6595(2) 0.28963(14) 0.74057(12) 0.056 Uiso 1 calc R
C5 C 1.6154(2) 0.23766(14) 0.81266(12) 0.0432(6) Uani 1 d .
H5 H 1.6869(2) 0.22876(14) 0.83973(12) 0.057 Uiso 1 calc R
C6 C 1.5019(2) 0.21808(13) 0.82168(11) 0.0376(5) Uani 1 d .
C7 C 1.4782(2) 0.18248(13) 0.87167(11) 0.0407(6) Uani 1 d .
H7 H 1.5436(2) 0.16999(13) 0.90194(11) 0.054 Uiso 1 calc R
C8 C 1.3705(2) 0.16271(12) 0.88311(11) 0.0363(5) Uani 1 d .
C9 C 1.3573(2) 0.12571(13) 0.93788(11) 0.0408(6) Uani 1 d .
H9 H 1.4173(2) 0.11103(13) 0.97027(11) 0.054 Uiso 1 calc R
C10 C 1.2411(2) 0.11661(12) 0.93292(11) 0.0390(6) Uani 1 d .
H10 H 1.2057(2) 0.09413(12) 0.96107(11) 0.052 Uiso 1 calc R
C11 C 1.1822(2) 0.14857(11) 0.87533(10) 0.0336(5) Uani 1 d .
C12 C 1.0596(2) 0.15131(11) 0.85357(10) 0.0328(5) Uani 1 d .
C13 C 1.0046(2) 0.18162(12) 0.79762(11) 0.0332(5) Uani 1 d .
C14 C 0.8820(2) 0.18245(13) 0.76946(11) 0.0386(6) Uani 1 d .
H14 H 0.8226(2) 0.16386(13) 0.78629(11) 0.051 Uiso 1 calc R
C15 C 0.8671(2) 0.21502(13) 0.71399(12) 0.0404(6) Uani 1 d .
H15 H 0.7958(2) 0.22275(13) 0.68626(12) 0.054 Uiso 1 calc R
C16 C 0.9804(2) 0.23542(12) 0.70567(11) 0.0359(5) Uani 1 d .
C17 C 1.0041(2) 0.26860(12) 0.65443(11) 0.0363(5) Uani 1 d .
H17 H 0.9390(2) 0.27957(12) 0.62338(11) 0.048 Uiso 1 calc R
C18 C 1.1118(2) 0.28777(12) 0.64297(11) 0.0337(5) Uani 1 d .
C19 C 1.1253(2) 0.32179(12) 0.58657(11) 0.0372(5) Uani 1 d .
H19 H 1.0656(2) 0.33376(12) 0.55288(11) 0.050 Uiso 1 calc R
C20 C 1.2412(2) 0.33271(12) 0.59242(11) 0.0367(5) Uani 1 d .
H20 H 1.2768(2) 0.35413(12) 0.56373(11) 0.049 Uiso 1 calc R
C21 C 1.4970(2) 0.33794(12) 0.63613(11) 0.0355(5) Uani 1 d .
C22 C 1.4960(2) 0.40854(13) 0.63207(12) 0.0398(6) Uani 1 d .
C23 C 1.5642(2) 0.44269(14) 0.59748(12) 0.0462(6) Uani 1 d .
H23 H 1.5620(2) 0.48930(14) 0.59483(12) 0.061 Uiso 1 calc R
C24 C 1.6352(2) 0.4058(2) 0.56708(13) 0.0505(7) Uani 1 d .
H24 H 1.6816(2) 0.4281(2) 0.54404(13) 0.067 Uiso 1 calc R
C25 C 1.6388(2) 0.33736(15) 0.57018(12) 0.0463(6) Uani 1 d .
H25 H 1.6874(2) 0.31355(15) 0.54949(12) 0.062 Uiso 1 calc R
C26 C 1.5695(2) 0.30308(13) 0.60441(11) 0.0380(5) Uani 1 d .
C27 C 1.4854(3) 0.19142(15) 0.58804(14) 0.0538(7) Uani 1 d .
H27A H 1.4347(3) 0.19530(15) 0.61751(14) 0.072 Uiso 1 calc R
H27B H 1.5129(3) 0.14537(15) 0.58941(14) 0.072 Uiso 1 calc R
C28 C 1.4146(3) 0.20526(15) 0.52438(15) 0.0578(8) Uani 1 d .
H28A H 1.4677(3) 0.20976(15) 0.49623(15) 0.077 Uiso 1 calc R
H28B H 1.3754(3) 0.24811(15) 0.52516(15) 0.077 Uiso 1 calc R
C29 C 1.3217(3) 0.15237(15) 0.4975(2) 0.0594(8) Uani 1 d .
C30 C 1.2397(3) 0.1409(2) 0.5434(2) 0.0830(12) Uani 1 d .
H30A H 1.2094(21) 0.1833(2) 0.5536(11) 0.124 Uiso 1 calc R
H30B H 1.2832(7) 0.1201(14) 0.5808(6) 0.124 Uiso 1 calc R
H30C H 1.1758(14) 0.1123(12) 0.5242(6) 0.124 Uiso 1 calc R
C31 C 1.3782(3) 0.0855(2) 0.4873(2) 0.0683(9) Uani 1 d .
H31A H 1.4194(18) 0.0679(6) 0.5268(2) 0.102 Uiso 1 calc R
H31B H 1.4324(17) 0.0921(3) 0.4606(10) 0.102 Uiso 1 calc R
H31C H 1.3185(4) 0.0543(4) 0.4681(11) 0.102 Uiso 1 calc R
C32 C 1.2487(5) 0.1798(2) 0.4369(2) 0.122(2) Uani 1 d .
H32A H 1.2172(31) 0.2228(10) 0.4444(4) 0.182 Uiso 1 calc R
H32B H 1.1856(23) 0.1493(11) 0.4208(11) 0.182 Uiso 1 calc R
H32C H 1.2973(10) 0.1846(20) 0.4070(7) 0.182 Uiso 1 calc R
C33 C 1.4325(3) 0.51111(14) 0.67106(14) 0.0537(7) Uani 1 d .
H33A H 1.4017(3) 0.53212(14) 0.63098(14) 0.071 Uiso 1 calc R
H33B H 1.5137(3) 0.52476(14) 0.68532(14) 0.071 Uiso 1 calc R
C34 C 1.3617(3) 0.53264(15) 0.71771(13) 0.0523(7) Uani 1 d .
H34A H 1.2843(3) 0.51266(15) 0.70525(13) 0.070 Uiso 1 calc R
H34B H 1.3516(3) 0.58095(15) 0.71436(13) 0.070 Uiso 1 calc R
C35 C 1.4093(3) 0.5158(2) 0.78604(15) 0.0673(9) Uani 1 d .
C36 C 1.5320(4) 0.5458(3) 0.8078(2) 0.139(3) Uani 1 d .
H36A H 1.5843(11) 0.5258(19) 0.7848(17) 0.208 Uiso 1 calc R
H36B H 1.5600(18) 0.5370(22) 0.8516(6) 0.208 Uiso 1 calc R
H36C H 1.5288(9) 0.5934(5) 0.8008(21) 0.208 Uiso 1 calc R
C37 C 1.3288(3) 0.5479(2) 0.8241(2) 0.0767(10) Uani 1 d .
H37A H 1.3558(14) 0.5364(11) 0.8673(2) 0.115 Uiso 1 calc R
H37B H 1.2502(6) 0.5316(11) 0.8095(9) 0.115 Uiso 1 calc R
H37C H 1.3297(19) 0.5958(2) 0.8194(10) 0.115 Uiso 1 calc R
C38 C 1.4145(7) 0.4406(2) 0.7972(2) 0.152(3) Uani 1 d .
H38A H 1.4699(36) 0.4209(4) 0.7759(21) 0.228 Uiso 1 calc R
H38B H 1.3383(13) 0.4215(5) 0.7815(23) 0.228 Uiso 1 calc R
H38C H 1.4386(48) 0.4319(2) 0.8411(3) 0.228 Uiso 1 calc R
C39 C 0.9833(2) 0.11511(12) 0.88921(11) 0.0357(5) Uani 1 d .
C40 C 0.9147(2) 0.14842(12) 0.92477(11) 0.0371(5) Uani 1 d .
C41 C 0.8426(2) 0.11293(13) 0.95593(12) 0.0447(6) Uani 1 d .
H41 H 0.7972(2) 0.13544(13) 0.97938(12) 0.059 Uiso 1 calc R
C42 C 0.8390(3) 0.04382(14) 0.95163(14) 0.0514(7) Uani 1 d .
H42 H 0.7907(3) 0.02011(14) 0.97253(14) 0.068 Uiso 1 calc R
C43 C 0.9049(3) 0.00892(14) 0.91737(13) 0.0499(7) Uani 1 d .
H43 H 0.9014(3) -0.03768(14) 0.91500(13) 0.066 Uiso 1 calc R
C44 C 0.9767(2) 0.04495(13) 0.88638(12) 0.0425(6) Uani 1 d .
C45 C 0.8607(2) 0.25392(13) 0.96417(12) 0.0397(6) Uani 1 d .
H45A H 0.8824(2) 0.23854(13) 1.00708(12) 0.053 Uiso 1 calc R
H45B H 0.7768(2) 0.24764(13) 0.94924(12) 0.053 Uiso 1 calc R
C46 C 0.8922(2) 0.32624(13) 0.96006(14) 0.0499(7) Uani 1 d .
H46A H 0.8808(2) 0.33816(13) 0.91630(14) 0.066 Uiso 1 calc R
H46B H 0.9751(2) 0.33141(13) 0.97859(14) 0.066 Uiso 1 calc R
C47 C 0.8234(3) 0.37646(14) 0.99157(14) 0.0489(7) Uani 1 d .
C48 C 0.8787(4) 0.4450(2) 0.9903(2) 0.0849(12) Uani 1 d .
H48A H 0.8706(23) 0.4593(7) 0.9479(2) 0.127 Uiso 1 calc R
H48B H 0.9605(7) 0.4426(4) 1.0102(12) 0.127 Uiso 1 calc R
H48C H 0.8402(18) 0.4765(4) 1.0122(12) 0.127 Uiso 1 calc R
C49 C 0.8293(4) 0.3573(2) 1.0589(2) 0.0907(13) Uani 1 d .
H49A H 0.9099(4) 0.3538(16) 1.0806(4) 0.136 Uiso 1 calc R
H49B H 0.7910(24) 0.3148(8) 1.0603(2) 0.136 Uiso 1 calc R
H49C H 0.7906(25) 0.3910(8) 1.0784(5) 0.136 Uiso 1 calc R
C50 C 0.6966(3) 0.3793(2) 0.9558(2) 0.0912(13) Uani 1 d .
H50A H 0.6941(3) 0.3895(16) 0.9128(4) 0.137 Uiso 1 calc R
H50B H 0.6556(8) 0.4135(11) 0.9733(10) 0.137 Uiso 1 calc R
H50C H 0.6598(9) 0.3366(5) 0.9586(13) 0.137 Uiso 1 calc R
C51 C 1.0396(3) -0.05433(14) 0.84082(15) 0.0551(7) Uani 1 d .
H51A H 0.9601(3) -0.06717(14) 0.82082(15) 0.073 Uiso 1 calc R
H51B H 1.0616(3) -0.07801(14) 0.88026(15) 0.073 Uiso 1 calc R
C52 C 1.1226(3) -0.07166(15) 0.79960(14) 0.0541(7) Uani 1 d .
H52A H 1.1331(3) -0.11999(15) 0.80109(14) 0.072 Uiso 1 calc R
H52B H 1.1981(3) -0.05185(15) 0.81807(14) 0.072 Uiso 1 calc R
C53 C 1.0918(3) -0.0511(2) 0.73126(15) 0.0682(9) Uani 1 d .
C54 C 0.9798(5) -0.0826(3) 0.6974(3) 0.145(2) Uani 1 d .
H54A H 0.9188(12) -0.0732(22) 0.7194(14) 0.217 Uiso 1 calc R
H54B H 0.9902(14) -0.1303(4) 0.6953(22) 0.217 Uiso 1 calc R
H54C H 0.9583(24) -0.0645(19) 0.6560(9) 0.217 Uiso 1 calc R
C55 C 1.1920(5) -0.0778(3) 0.7032(2) 0.116(2) Uani 1 d .
H55A H 1.2659(5) -0.0648(18) 0.7292(10) 0.174 Uiso 1 calc R
H55B H 1.1854(21) -0.0595(16) 0.6621(8) 0.174 Uiso 1 calc R
H55C H 1.1876(22) -0.1259(3) 0.7007(18) 0.174 Uiso 1 calc R
C56 C 1.0865(6) 0.0242(2) 0.7236(2) 0.138(2) Uani 1 d .
H56A H 1.1569(19) 0.0438(3) 0.7480(18) 0.206 Uiso 1 calc R
H56B H 1.0197(24) 0.0413(3) 0.7377(21) 0.206 Uiso 1 calc R
H56C H 1.0795(44) 0.0354(2) 0.6804(4) 0.206 Uiso 1 calc R
N1 N 1.2193(2) 0.27746(10) 0.68194(9) 0.0332(4) Uani 1 d .
N2 N 1.4214(2) 0.24143(10) 0.77108(9) 0.0352(4) Uani 1 d .
N3 N 1.2629(2) 0.17599(10) 0.84556(9) 0.0332(4) Uani 1 d .
N4 N 1.0613(2) 0.21441(10) 0.75744(9) 0.0337(4) Uani 1 d .
O1 O 0.9242(2) 0.21703(8) 0.92586(8) 0.0436(4) Uani 1 d .
O2 O 1.0462(2) 0.01639(9) 0.85102(10) 0.0556(5) Uani 1 d .
O3 O 1.5845(2) 0.23449(9) 0.60807(8) 0.0462(4) Uani 1 d .
O4 O 1.4254(2) 0.43977(9) 0.66502(9) 0.0474(5) Uani 1 d .
H2 H 1.3429(31) 0.2378(17) 0.7665(16) 0.074(11) Uiso 1 d .
H4 H 1.1467(35) 0.2230(20) 0.7638(18) 0.096(13) Uiso 1 d .

loop_
_atom_type_symbol
_atom_type_description
_atom_type_scat_dispersion_real
_atom_type_scat_dispersion_imag
_atom_type_scat_source
C C 0.0033 0.0016 'International Tables Vol C Tables 4.2.6.8 and 6.1.1.4'
H H 0.0000 0.0000 'International Tables Vol C Tables 4.2.6.8 and 6.1.1.4'
N N 0.0061 0.0033 'International Tables Vol C Tables 4.2.6.8 and 6.1.1.4'
O O 0.0106 0.0060 'International Tables Vol C Tables 4.2.6.8 and 6.1.1.4'

loop_
_geom_angle_atom_site_label_1
_geom_angle_atom_site_label_2
_geom_angle_atom_site_label_3
_geom_angle
N1 C1 C2 125.2(2)
N1 C1 C20 110.5(2)
C2 C1 C20 124.3(2)
C3 C2 C1 123.8(2)
C3 C2 C21 118.3(2)
C1 C2 C21 118.0(2)
N2 C3 C2 125.2(2)
N2 C3 C4 106.9(2)
C2 C3 C4 128.0(2)
C5 C4 C3 108.2(2)
C4 C5 C6 108.1(2)
N2 C6 C7 126.6(2)
N2 C6 C5 106.7(2)
C7 C6 C5 126.8(2)
C6 C7 C8 129.3(2)
N3 C8 C7 125.7(2)
N3 C8 C9 110.4(2)
C7 C8 C9 124.0(2)
C10 C9 C8 106.8(2)
C9 C10 C11 106.8(2)
N3 C11 C12 125.2(2)
N3 C11 C10 110.3(2)
C12 C11 C10 124.6(2)
C13 C12 C11 123.7(2)
C13 C12 C39 117.3(2)
C11 C12 C39 118.8(2)
N4 C13 C12 125.2(2)
N4 C13 C14 107.0(2)
C12 C13 C14 127.7(2)
C15 C14 C13 108.3(2)
C14 C15 C16 108.0(2)
N4 C16 C17 126.4(2)
N4 C16 C15 107.2(2)
C17 C16 C15 126.4(2)
C16 C17 C18 128.9(2)
N1 C18 C17 126.0(2)
N1 C18 C19 110.3(2)
C17 C18 C19 123.7(2)
C20 C19 C18 106.7(2)
C19 C20 C1 106.8(2)
C26 C21 C22 117.6(2)
C26 C21 C2 123.3(2)
C22 C21 C2 119.1(2)
O4 C22 C23 123.5(2)
O4 C22 C21 114.8(2)
C23 C22 C21 121.7(2)
C24 C23 C22 118.5(3)
C25 C24 C23 121.4(2)
C24 C25 C26 120.0(2)
O3 C26 C21 123.2(2)
O3 C26 C25 115.8(2)
C21 C26 C25 120.8(2)
O3 C27 C28 115.1(2)
C27 C28 C29 115.9(3)
C32 C29 C31 111.4(3)
C32 C29 C28 107.8(3)
C31 C29 C28 111.3(3)
C32 C29 C30 108.4(3)
C31 C29 C30 108.3(3)
C28 C29 C30 109.6(3)
O4 C33 C34 108.4(2)
C33 C34 C35 118.0(3)
C38 C35 C34 111.7(3)
C38 C35 C37 109.4(4)
C34 C35 C37 108.2(3)
C38 C35 C36 109.4(4)
C34 C35 C36 109.8(4)
C37 C35 C36 108.2(3)
C44 C39 C40 117.7(2)
C44 C39 C12 119.5(2)
C40 C39 C12 122.8(2)
O1 C40 C41 123.7(2)
O1 C40 C39 115.4(2)
C41 C40 C39 121.0(2)
C42 C41 C40 119.1(2)
C43 C42 C41 122.0(2)
C42 C43 C44 118.4(3)
O2 C44 C43 124.1(2)
O2 C44 C39 114.1(2)
C43 C44 C39 121.8(2)
O1 C45 C46 107.0(2)
C45 C46 C47 116.1(2)
C49 C47 C48 108.5(3)
C49 C47 C50 110.2(3)
C48 C47 C50 109.2(3)
C49 C47 C46 111.0(3)
C48 C47 C46 108.2(2)
C50 C47 C46 109.7(3)
O2 C51 C52 107.5(2)
C51 C52 C53 119.2(3)
C54 C53 C56 110.6(4)
C54 C53 C52 111.8(4)
C56 C53 C52 111.8(3)
C54 C53 C55 108.5(4)
C56 C53 C55 108.5(4)
C52 C53 C55 105.4(3)
C1 N1 C18 105.7(2)
C6 N2 C3 110.1(2)
C6 N2 H2 124.3(22)
C3 N2 H2 125.4(22)
C8 N3 C11 105.8(2)
C16 N4 C13 109.6(2)
C16 N4 H4 123.5(23)
C13 N4 H4 126.9(23)
C40 O1 C45 118.0(2)
C44 O2 C51 118.9(2)
C26 O3 C27 119.6(2)
C22 O4 C33 118.3(2)

loop_
_geom_bond_atom_site_label_1
_geom_bond_atom_site_label_2
_geom_bond_distance
C1 N1 1.368(3)
C1 C2 1.408(3)
C1 C20 1.449(3)
C2 C3 1.392(3)
C2 C21 1.502(3)
C3 N2 1.377(3)
C3 C4 1.425(3)
C4 C5 1.360(4)
C5 C6 1.435(3)
C6 N2 1.371(3)
C6 C7 1.384(3)
C7 C8 1.391(3)
C8 N3 1.370(3)
C8 C9 1.447(3)
C9 C10 1.348(4)
C10 C11 1.448(3)
C11 N3 1.371(3)
C11 C12 1.408(3)
C12 C13 1.393(3)
C12 C39 1.493(3)
C13 N4 1.377(3)
C13 C14 1.430(3)
C14 C15 1.357(4)
C15 C16 1.433(3)
C16 N4 1.375(3)
C16 C17 1.384(3)
C17 C18 1.387(3)
C18 N1 1.371(3)
C18 C19 1.450(3)
C19 C20 1.348(3)
C21 C26 1.393(3)
C21 C22 1.409(3)
C22 O4 1.360(3)
C22 C23 1.391(3)
C23 C24 1.384(4)
C24 C25 1.365(4)
C25 C26 1.396(4)
C26 O3 1.377(3)
C27 O3 1.430(3)
C27 C28 1.486(4)
C28 C29 1.535(4)
C29 C32 1.516(5)
C29 C31 1.525(4)
C29 C30 1.550(5)
C33 O4 1.428(3)
C33 C34 1.512(4)
C34 C35 1.519(4)
C35 C38 1.517(6)
C35 C37 1.527(4)
C35 C36 1.529(6)
C39 C44 1.400(3)
C39 C40 1.400(3)
C40 O1 1.371(3)
C40 C41 1.389(3)
C41 C42 1.379(4)
C42 C43 1.375(4)
C43 C44 1.389(4)
C44 O2 1.363(3)
C45 O1 1.438(3)
C45 C46 1.494(4)
C46 C47 1.538(4)
C47 C49 1.513(4)
C47 C48 1.513(4)
C47 C50 1.519(5)
C51 O2 1.425(3)
C51 C52 1.503(4)
C52 C53 1.520(4)
C53 C54 1.493(6)
C53 C56 1.510(5)
C53 C55 1.531(5)
N2 H2 0.90(3)
N4 H4 0.99(4)
